data_1572022
loop_
_publ_author_name
'Krieft, Jonas'
'Trapp, Pia C.'
'Vishnevskiy, Yury V.'
'Neumann, Beate'
'Stammler, Hans-Georg'
'Lamm, Jan-Hendrik'
'Mitzel, Norbert W.'

_publ_section_title
;
 A geminal antimony(iii)/phosphorus(iii) frustrated Lewis pair.
;
_journal_issue 30
_journal_name_full 'Chemical science'
_journal_page_first 12118
_journal_page_last 12125
_journal_paper_doi 10.1039/d4sc02785j
_journal_volume 15
_journal_year 2024
_chemical_absolute_configuration ad
_chemical_formula_moiety 'C26 H40 Au F20 P2 Sb2, C F3 O3 S'
_chemical_formula_sum 'C27 H40 Au F23 O3 P2 S Sb2'
_chemical_formula_weight 1384.080
_space_group_crystal_system orthorhombic
_space_group_IT_number 19
_space_group_name_Hall 'P 2ac 2ab'
_space_group_name_H-M_alt 'P 21 21 21'
_symmetry_Int_Tables_number 19
_atom_sites_solution_primary dual
_audit_creation_date 2023-08-31
_audit_creation_method
;
Olex2 1.5-dev
(compiled 2023.08.08 svn.r17d2718d for OlexSys, GUI svn.r6815)
;
_audit_update_record
;
2024-04-23 deposited with the CCDC.	2024-07-01 downloaded from the CCDC.
;
_cell_angle_alpha 90
_cell_angle_beta 90
_cell_angle_gamma 90
_cell_formula_units_Z 4
_cell_length_a 11.7280(2)
_cell_length_b 18.5033(3)
_cell_length_c 19.9201(3)
_cell_measurement_reflns_used 71205
_cell_measurement_temperature 100.01(13)
_cell_measurement_theta_max 38.7600
_cell_measurement_theta_min 3.4960
_cell_volume 4322.80(12)
_computing_cell_refinement 'CrysAlisPro 1.171.42.90a (Rigaku OD, 2023)'
_computing_data_collection 'CrysAlisPro 1.171.42.90a (Rigaku OD, 2023)'
_computing_data_reduction 'CrysAlisPro 1.171.42.90a (Rigaku OD, 2023)'
_computing_molecular_graphics 'Olex2 1.5-dev (Dolomanov et al., 2009)'
_computing_publication_material 'Olex2 1.5-dev (Dolomanov et al., 2009)'
_computing_structure_refinement 'olex2.refine 1.5-dev (Bourhis et al., 2015)'
_computing_structure_solution 'SHELXT 2018/2 (Sheldrick, 2018)'
_diffrn_ambient_environment N~2~
_diffrn_ambient_temperature 100.01(13)
_diffrn_detector 'CCD plate'
_diffrn_detector_area_resol_mean 5.1773
_diffrn_detector_type Atlas
_diffrn_measured_fraction_theta_full 0.9970
_diffrn_measured_fraction_theta_max 0.9840
_diffrn_measurement_details
;
List of Runs (angles in degrees, time in seconds):

  # Type    Start    End  Width  t~exp~   \w     \q     \k     \f   Frames
#--------------------------------------------------------------------------
  1  \w   -108.00  -6.00   1.00   32.00    --  -31.76 -24.00 122.00  102
  2  \w    -53.00  45.00   1.00   32.00    --  -31.76  24.00 -72.00   98
  3  \w      2.00 100.00   1.00   32.00    --   32.39  24.00 -72.00   98
  4  \w    -34.00  40.00   1.00   32.00    --   32.39 -24.00 122.00   74
  5  \w   -102.00 -75.00   1.00   32.00    --  -31.76 149.00 -30.13   27
  6  \w    -40.00  -1.00   1.00   32.00    --  -31.76 -76.00-121.80   39
  7  \w    -70.00 -22.00   1.00   32.00    --  -31.76 149.00 -30.13   48
  8  \w    -42.00   0.00   1.00   32.00    --  -31.76 -81.00  43.78   42
  9  \w   -119.00 -50.00   1.00   32.00    --  -31.76-178.00   0.00   69
 10  \w    -99.00  -6.00   1.00   32.00    --  -31.76 -57.00  90.00   93
 11  \w      7.00  88.00   1.00   32.00    --   32.39-127.00  24.26   81
 12  \w      7.00 100.00   1.00   32.00    --   32.39  57.00 -60.00   93
 13  \w     10.00 103.00   1.00   32.00    --   32.39  38.00  60.00   93
 14  \w     -6.00  20.00   1.00   32.00    --   32.39  95.00  19.12   26
 15  \w     -5.00  22.00   1.00   32.00    --   32.39  93.00-122.25   27
 16  \w     47.00  92.00   1.00   32.00    --   32.39-134.00 -76.76   45
;
_diffrn_measurement_device 'four-circle diffractometer'
_diffrn_measurement_device_type 'SuperNova, Single source at offset/far, Atlas'
_diffrn_measurement_method '\w scans'
_diffrn_orient_matrix_type 'CrysAlisPro convention (1999,Acta A55,543-557)'
_diffrn_orient_matrix_UB_11 -0.0563927000
_diffrn_orient_matrix_UB_12 -0.0083431000
_diffrn_orient_matrix_UB_13 0.0102373000
_diffrn_orient_matrix_UB_21 0.0159902000
_diffrn_orient_matrix_UB_22 -0.0366232000
_diffrn_orient_matrix_UB_23 0.0047989000
_diffrn_orient_matrix_UB_31 0.0148430000
_diffrn_orient_matrix_UB_32 0.0077375000
_diffrn_orient_matrix_UB_33 0.0337551000
_diffrn_radiation_monochromator mirror
_diffrn_radiation_probe x-ray
_diffrn_radiation_type 'Mo K\a'
_diffrn_radiation_wavelength 0.71073
_diffrn_reflns_av_R_equivalents 0.0468
_diffrn_reflns_av_unetI/netI 0.0262
_diffrn_reflns_Laue_measured_fraction_full 0.9970
_diffrn_reflns_Laue_measured_fraction_max 0.9840
_diffrn_reflns_limit_h_max 20
_diffrn_reflns_limit_h_min -20
_diffrn_reflns_limit_k_max 31
_diffrn_reflns_limit_k_min -32
_diffrn_reflns_limit_l_max 34
_diffrn_reflns_limit_l_min -35
_diffrn_reflns_number 200413
_diffrn_reflns_point_group_measured_fraction_full 0.9980
_diffrn_reflns_point_group_measured_fraction_max 0.9750
_diffrn_reflns_theta_full 25.2417
_diffrn_reflns_theta_max 39.08
_diffrn_reflns_theta_min 3.26
_diffrn_source 'micro-focus sealed X-ray tube'
_diffrn_source_type 'SuperNova (Mo) X-ray Source'
_exptl_absorpt_coefficient_mu 4.877
_exptl_absorpt_correction_T_max 1.000
_exptl_absorpt_correction_T_min 0.459
_exptl_absorpt_correction_type gaussian
_exptl_absorpt_process_details
;
CrysAlisPro 1.171.42.90a (Rigaku Oxford Diffraction, 2023)
Numerical absorption correction based on gaussian integration over
a multifaceted crystal model
Empirical absorption correction using spherical harmonics,
implemented in SCALE3 ABSPACK scaling algorithm.
;
_exptl_crystal_colour 'clear colourless'
_exptl_crystal_colour_lustre clear
_exptl_crystal_colour_primary colourless
_exptl_crystal_density_diffrn 2.127
_exptl_crystal_description irregular
_exptl_crystal_F_000 2633.473
_exptl_crystal_size_max 0.26
_exptl_crystal_size_mid 0.16
_exptl_crystal_size_min 0.11
_refine_diff_density_max 1.5737
_refine_diff_density_min -1.2404
_refine_diff_density_rms 0.1664
_refine_ls_abs_structure_details 'Hooft, R.W.W., Straver, L.H., Spek, A.L. (2010). J. Appl. Cryst., 43, 665-668.'
_refine_ls_abs_structure_Flack -0.0142(8)
_refine_ls_d_res_high 0.5637
_refine_ls_d_res_low 6.2498
_refine_ls_goodness_of_fit_ref 1.0693
_refine_ls_hydrogen_treatment constr
_refine_ls_matrix_type full
_refine_ls_number_constraints 40
_refine_ls_number_parameters 652
_refine_ls_number_reflns 24648
_refine_ls_number_restraints 0
_refine_ls_restrained_S_all 1.0693
_refine_ls_R_factor_all 0.0298
_refine_ls_R_factor_gt 0.0230
_refine_ls_shift/su_max -0.0010
_refine_ls_shift/su_mean 0.0000
_refine_ls_structure_factor_coef Fsqd
_refine_ls_weighting_details 'w=1/[\s^2^(Fo^2^)+(0.0160P)^2^+3.2834P] where P=(Fo^2^+2Fc^2^)/3'
_refine_ls_weighting_scheme calc
_refine_ls_wR_factor_gt 0.0444
_refine_ls_wR_factor_ref 0.0481
_reflns_Friedel_coverage 0.964
_reflns_limit_h_max 20
_reflns_limit_h_min -20
_reflns_limit_k_max 32
_reflns_limit_k_min -32
_reflns_limit_l_max 35
_reflns_limit_l_min -35
_reflns_number_gt 22719
_reflns_number_total 24648
_reflns_threshold_expression I>=2u(I)
_cod_data_source_file d4sc02785j2.cif
_cod_data_source_block 7
_cod_depositor_comments 'Adding full bibliography for 1572016--1572022.cif.'
_cod_original_sg_symbol_Hall ' P 2ac 2ab'
_cod_database_code 1572022
_chemical_oxdiff_formula C27H40AuF23O3P2SSb2
_olex2_refinement_description
;
1. Fixed Uiso
 At 1.2 times of:
  All C(H,H) groups
 At 1.5 times of:
  All C(H,H,H) groups
;
_olex2_date_sample_data_collection 2023-08-28
_olex2_submission_special_instructions 'No special instructions were received'
_oxdiff_exptl_absorpt_empirical_details
;
Empirical correction (ABSPACK) includes:
- Absorption correction using spherical harmonics
- Frame scaling
- Detector area scaling
;
_oxdiff_exptl_absorpt_empirical_full_max 1.179
_oxdiff_exptl_absorpt_empirical_full_min 0.828

loop_
_space_group_symop_id
_space_group_symop_operation_xyz
1 x,y,z
2 x+1/2,-y+1/2,-z
3 -x,y+1/2,-z+1/2
4 -x+1/2,-y,z+1/2

loop_
_atom_site_label
_atom_site_type_symbol
_atom_site_fract_x
_atom_site_fract_y
_atom_site_fract_z
_atom_site_U_iso_or_equiv
_atom_site_adp_type
_atom_site_occupancy
_atom_site_refinement_flags_posn
Au1 Au 0.416072(5) 0.505284(4) 0.663345(3) 0.012522(13) Uani 1.000000 .
Sb1 Sb 0.623686(11) 0.624955(7) 0.781442(7) 0.01408(2) Uani 1.000000 .
Sb2 Sb 0.434582(10) 0.502647(7) 0.479030(5) 0.01361(2) Uani 1.000000 .
P1 P 0.56712(4) 0.45281(3) 0.72143(3) 0.01277(8) Uani 1.000000 .
P2 P 0.25496(4) 0.54612(3) 0.60656(2) 0.01179(8) Uani 1.000000 .
S1 S 0.62176(5) 0.66053(3) 0.58511(2) 0.01580(8) Uani 1.000000 .
F6 F 0.86584(13) 0.62605(8) 0.82909(8) 0.0268(3) Uani 1.000000 .
F12 F 0.35265(12) 0.58000(8) 0.35373(7) 0.0213(3) Uani 1.000000 .
F11 F 0.42694(13) 0.65388(7) 0.42660(7) 0.0217(3) Uani 1.000000 .
F7 F 0.85987(12) 0.61937(8) 0.71998(8) 0.0251(3) Uani 1.000000 .
O1 O 0.64832(16) 0.62697(11) 0.64938(8) 0.0258(3) Uani 1.000000 .
F17 F 0.23169(14) 0.43495(9) 0.40224(8) 0.0291(3) Uani 1.000000 .
F15 F 0.54970(17) 0.64612(9) 0.31462(9) 0.0369(4) Uani 1.000000 .
O2 O 0.54978(14) 0.61629(10) 0.54332(8) 0.0242(3) Uani 1.000000 .
F2 F 0.70965(18) 0.55302(8) 0.91474(8) 0.0341(4) Uani 1.000000 .
F14 F 0.56494(14) 0.53080(8) 0.32202(8) 0.0289(3) Uani 1.000000 .
F19 F 0.32117(18) 0.32832(9) 0.48092(9) 0.0375(4) Uani 1.000000 .
F20 F 0.47851(17) 0.33236(9) 0.42644(11) 0.0410(4) Uani 1.000000 .
F8 F 0.78697(16) 0.76840(8) 0.81876(9) 0.0323(3) Uani 1.000000 .
F4 F 0.76278(18) 0.69073(11) 0.94123(9) 0.0378(4) Uani 1.000000 .
F16 F 0.39029(16) 0.43564(8) 0.34378(7) 0.0303(3) Uani 1.000000 .
F21 F 0.79505(16) 0.59162(9) 0.53062(10) 0.0370(4) Uani 1.000000 .
F9 F 0.95139(14) 0.74411(9) 0.77509(11) 0.0390(4) Uani 1.000000 .
F1 F 0.52864(17) 0.58025(11) 0.91012(9) 0.0404(4) Uani 1.000000 .
F10 F 0.80450(15) 0.75981(8) 0.71122(9) 0.0320(3) Uani 1.000000 .
F13 F 0.63954(14) 0.59811(13) 0.39795(9) 0.0438(5) Uani 1.000000 .
F23 F 0.83886(14) 0.69209(12) 0.57881(9) 0.0412(4) Uani 1.000000 .
F5 F 0.59235(19) 0.72633(9) 0.91789(8) 0.0418(5) Uani 1.000000 .
F22 F 0.75466(15) 0.69217(9) 0.48321(8) 0.0309(3) Uani 1.000000 .
C5 C 0.67023(17) 0.51425(10) 0.75966(10) 0.0152(3) Uani 1.000000 .
H5a H 0.721(3) 0.5198(16) 0.7298(14) 0.0182(4) Uiso 1.000000 R
H5b H 0.705(2) 0.4945(17) 0.7949(14) 0.0182(4) Uiso 1.000000 R
C18 C 0.28070(17) 0.55429(11) 0.51622(10) 0.0155(3) Uani 1.000000 .
H18a H 0.296(3) 0.6030(17) 0.5089(14) 0.0186(4) Uiso 1.000000 R
H18b H 0.219(3) 0.5392(17) 0.4945(14) 0.0186(4) Uiso 1.000000 R
C23 C 0.13865(17) 0.47750(11) 0.61569(10) 0.0164(3) Uani 1.000000 .
F18 F 0.3231(2) 0.30276(10) 0.37587(10) 0.0509(6) Uani 1.000000 .
F3 F 0.62255(19) 0.65765(10) 1.00325(8) 0.0391(4) Uani 1.000000 .
O3 O 0.59333(18) 0.73568(9) 0.58805(10) 0.0293(4) Uani 1.000000 .
C8 C 0.4141(2) 0.44455(16) 0.82472(12) 0.0285(5) Uani 1.000000 .
H8a H 0.446(3) 0.487(2) 0.8436(18) 0.0427(7) Uiso 1.000000 R
H8b H 0.355(3) 0.445(2) 0.7921(19) 0.0427(7) Uiso 1.000000 R
H8c H 0.382(4) 0.417(2) 0.8653(18) 0.0427(7) Uiso 1.000000 R
C4 C 0.8394(2) 0.73249(13) 0.76934(13) 0.0241(4) Uani 1.000000 .
C10 C 0.65575(17) 0.39930(10) 0.66052(11) 0.0173(3) Uani 1.000000 .
C22 C 0.1721(2) 0.63721(14) 0.70656(12) 0.0258(5) Uani 1.000000 .
H22a H 0.104(3) 0.611(2) 0.7108(18) 0.0387(7) Uiso 1.000000 R
H22b H 0.232(3) 0.612(2) 0.7371(18) 0.0387(7) Uiso 1.000000 R
H22c H 0.169(3) 0.680(2) 0.7227(19) 0.0387(7) Uiso 1.000000 R
C21 C 0.3223(2) 0.68476(13) 0.63059(13) 0.0215(4) Uani 1.000000 .
H21a H 0.376(3) 0.6672(18) 0.6613(17) 0.0323(6) Uiso 1.000000 R
H21b H 0.357(3) 0.6881(19) 0.5924(18) 0.0323(6) Uiso 1.000000 R
H21c H 0.303(3) 0.733(2) 0.6433(17) 0.0323(6) Uiso 1.000000 R
C19 C 0.21281(18) 0.63897(11) 0.63341(11) 0.0170(3) Uani 1.000000 .
C11 C 0.5814(2) 0.34602(13) 0.62030(13) 0.0261(4) Uani 1.000000 .
H11a H 0.556(3) 0.303(2) 0.6495(18) 0.0392(7) Uiso 1.000000 R
H11b H 0.516(3) 0.368(2) 0.5985(18) 0.0392(7) Uiso 1.000000 R
H11c H 0.617(3) 0.317(2) 0.5869(18) 0.0392(7) Uiso 1.000000 R
C12 C 0.7045(2) 0.45435(14) 0.60998(12) 0.0215(4) Uani 1.000000 .
H12a H 0.647(3) 0.4815(19) 0.5915(16) 0.0323(6) Uiso 1.000000 R
H12b H 0.763(3) 0.4757(19) 0.6283(17) 0.0323(6) Uiso 1.000000 R
H12c H 0.739(3) 0.430(2) 0.5773(17) 0.0323(6) Uiso 1.000000 R
C24 C 0.02356(17) 0.50283(16) 0.58842(13) 0.0251(4) Uani 1.000000 .
H24a H -0.028(3) 0.461(2) 0.5842(18) 0.0376(6) Uiso 1.000000 R
H24b H -0.013(3) 0.534(2) 0.6173(18) 0.0376(6) Uiso 1.000000 R
H24c H 0.026(3) 0.522(2) 0.5435(19) 0.0376(6) Uiso 1.000000 R
C26 C 0.1266(2) 0.45514(14) 0.68981(12) 0.0248(4) Uani 1.000000 .
H26a H 0.102(3) 0.495(2) 0.7135(17) 0.0372(6) Uiso 1.000000 R
H26b H 0.066(3) 0.415(2) 0.6930(17) 0.0372(6) Uiso 1.000000 R
H26c H 0.196(3) 0.438(2) 0.7067(18) 0.0372(6) Uiso 1.000000 R
C15 C 0.5502(2) 0.59065(13) 0.35746(11) 0.0208(4) Uani 1.000000 .
C1 C 0.6357(2) 0.60538(13) 0.89398(11) 0.0235(4) Uani 1.000000 .
C3 C 0.81074(19) 0.65179(11) 0.77390(11) 0.0188(4) Uani 1.000000 .
C6 C 0.50875(19) 0.39872(12) 0.79279(11) 0.0194(4) Uani 1.000000 .
C16 C 0.3471(2) 0.42585(12) 0.40675(10) 0.0200(4) Uani 1.000000 .
C27 C 0.7600(2) 0.65911(13) 0.54216(11) 0.0213(4) Uani 1.000000 .
C17 C 0.3675(3) 0.34574(12) 0.42238(12) 0.0263(5) Uani 1.000000 .
C14 C 0.43988(17) 0.58784(11) 0.39820(10) 0.0158(3) Uani 1.000000 .
C9 C 0.5968(2) 0.38090(13) 0.84754(12) 0.0244(4) Uani 1.000000 .
H9a H 0.663(3) 0.356(2) 0.8292(18) 0.0365(6) Uiso 1.000000 R
H9b H 0.615(3) 0.425(2) 0.8759(17) 0.0365(6) Uiso 1.000000 R
H9c H 0.562(3) 0.344(2) 0.8790(17) 0.0365(6) Uiso 1.000000 R
C13 C 0.7540(2) 0.35891(14) 0.69418(14) 0.0279(5) Uani 1.000000 .
H13a H 0.799(3) 0.390(2) 0.718(2) 0.0419(7) Uiso 1.000000 R
H13b H 0.722(3) 0.323(2) 0.725(2) 0.0419(7) Uiso 1.000000 R
H13c H 0.804(3) 0.337(2) 0.6591(19) 0.0419(7) Uiso 1.000000 R
C20 C 0.1220(2) 0.67371(13) 0.58861(14) 0.0250(4) Uani 1.000000 .
H20a H 0.134(3) 0.673(2) 0.5461(19) 0.0375(7) Uiso 1.000000 R
H20b H 0.058(3) 0.651(2) 0.5933(18) 0.0375(7) Uiso 1.000000 R
H20c H 0.115(3) 0.721(2) 0.6059(17) 0.0375(7) Uiso 1.000000 R
C2 C 0.6540(2) 0.67086(14) 0.94008(11) 0.0263(5) Uani 1.000000 .
C25 C 0.1780(2) 0.41058(12) 0.57668(12) 0.0211(4) Uani 1.000000 .
H25a H 0.124(3) 0.3756(19) 0.5859(16) 0.0316(6) Uiso 1.000000 R
H25b H 0.177(3) 0.4177(19) 0.5315(18) 0.0316(6) Uiso 1.000000 R
H25c H 0.245(3) 0.398(2) 0.5933(17) 0.0316(6) Uiso 1.000000 R
C7 C 0.4564(3) 0.32807(16) 0.76674(15) 0.0326(6) Uani 1.000000 .
H7a H 0.405(4) 0.339(2) 0.732(2) 0.0490(9) Uiso 1.000000 R
H7b H 0.516(4) 0.293(2) 0.756(2) 0.0490(9) Uiso 1.000000 R
H7c H 0.418(4) 0.306(2) 0.8021(19) 0.0490(9) Uiso 1.000000 R

loop_
_atom_site_aniso_label
_atom_site_aniso_U_11
_atom_site_aniso_U_22
_atom_site_aniso_U_33
_atom_site_aniso_U_12
_atom_site_aniso_U_13
_atom_site_aniso_U_23
Au1 0.01090(2) 0.01285(3) 0.01382(2) 0.00086(2) -0.000997(19) 0.00120(2)
Sb1 0.01504(5) 0.01037(5) 0.01683(5) 0.00190(4) -0.00265(4) -0.00067(4)
Sb2 0.01398(4) 0.01552(5) 0.01132(4) 0.00166(4) -0.00043(3) 0.00062(4)
P1 0.01135(19) 0.01008(17) 0.01688(19) 0.00009(14) -0.00273(16) 0.00067(14)
P2 0.01025(18) 0.01246(19) 0.01267(18) 0.00039(15) 0.00053(15) 0.00188(14)
S1 0.01453(19) 0.01676(19) 0.01609(19) -0.00035(16) 0.00011(16) -0.00171(14)
F6 0.0236(7) 0.0232(6) 0.0337(7) 0.0039(5) -0.0134(6) -0.0008(6)
F12 0.0182(6) 0.0256(7) 0.0202(6) -0.0004(5) -0.0047(5) 0.0045(5)
F11 0.0297(7) 0.0139(5) 0.0214(5) -0.0006(5) 0.0061(6) -0.0007(4)
F7 0.0187(6) 0.0221(6) 0.0344(7) -0.0024(5) 0.0028(5) -0.0085(6)
O1 0.0270(8) 0.0337(9) 0.0168(7) -0.0043(7) 0.0002(6) 0.0026(6)
F17 0.0280(8) 0.0237(7) 0.0356(8) -0.0048(6) -0.0113(6) -0.0022(6)
F15 0.0476(10) 0.0261(8) 0.0368(8) 0.0003(7) 0.0234(8) 0.0102(6)
O2 0.0178(7) 0.0322(9) 0.0228(7) -0.0049(6) -0.0027(6) -0.0087(6)
F2 0.0604(11) 0.0178(6) 0.0241(7) 0.0135(7) -0.0112(7) 0.0011(5)
F14 0.0302(8) 0.0253(7) 0.0312(7) 0.0046(6) 0.0122(6) -0.0039(5)
F19 0.0531(11) 0.0200(7) 0.0393(9) 0.0084(7) 0.0241(8) 0.0108(6)
F20 0.0396(10) 0.0268(8) 0.0564(11) 0.0111(7) 0.0170(9) 0.0047(8)
F8 0.0413(9) 0.0161(6) 0.0394(8) -0.0011(6) -0.0028(7) -0.0086(6)
F4 0.0442(10) 0.0348(9) 0.0344(8) -0.0024(8) -0.0090(7) -0.0135(7)
F16 0.0538(11) 0.0229(6) 0.0143(5) -0.0098(6) 0.0031(6) -0.0023(5)
F21 0.0344(9) 0.0267(8) 0.0498(10) 0.0131(7) 0.0194(8) 0.0091(7)
F9 0.0238(8) 0.0264(8) 0.0669(12) -0.0103(6) -0.0088(8) -0.0001(8)
F1 0.0433(10) 0.0530(12) 0.0250(8) -0.0156(9) 0.0059(7) -0.0018(7)
F10 0.0369(9) 0.0208(7) 0.0383(8) -0.0026(6) -0.0026(7) 0.0073(6)
F13 0.0171(7) 0.0866(16) 0.0276(8) -0.0112(8) 0.0035(6) -0.0092(9)
F23 0.0204(7) 0.0638(13) 0.0394(9) -0.0155(8) -0.0012(7) -0.0045(9)
F5 0.0643(13) 0.0303(8) 0.0309(8) 0.0271(9) -0.0162(8) -0.0088(6)
F22 0.0344(8) 0.0321(8) 0.0261(7) 0.0030(7) 0.0087(6) 0.0121(6)
C5 0.0131(7) 0.0117(7) 0.0207(8) 0.0002(6) -0.0031(6) -0.0024(6)
C18 0.0149(8) 0.0158(8) 0.0158(8) 0.0017(6) 0.0008(6) 0.0017(6)
C23 0.0134(8) 0.0170(8) 0.0189(8) -0.0027(6) 0.0012(6) 0.0012(6)
F18 0.0877(17) 0.0196(8) 0.0455(11) -0.0125(9) -0.0010(11) -0.0107(7)
F3 0.0593(12) 0.0391(9) 0.0189(6) 0.0092(9) -0.0023(7) -0.0055(6)
O3 0.0306(9) 0.0202(7) 0.0370(9) 0.0059(7) 0.0064(8) -0.0050(6)
C8 0.0203(10) 0.0429(14) 0.0221(10) 0.0036(10) 0.0035(8) 0.0088(9)
C4 0.0213(10) 0.0158(9) 0.0351(12) -0.0032(7) -0.0040(8) -0.0027(8)
C10 0.0150(7) 0.0129(7) 0.0240(9) 0.0023(6) -0.0035(7) -0.0060(7)
C22 0.0317(12) 0.0216(10) 0.0242(10) 0.0037(9) 0.0116(9) -0.0016(8)
C21 0.0202(9) 0.0161(9) 0.0282(10) -0.0022(7) 0.0003(8) -0.0006(7)
C19 0.0152(8) 0.0149(8) 0.0210(8) 0.0020(6) 0.0029(6) 0.0005(6)
C11 0.0278(11) 0.0191(9) 0.0315(11) -0.0034(9) -0.0074(10) -0.0079(8)
C12 0.0178(9) 0.0230(10) 0.0238(10) -0.0003(8) 0.0033(7) -0.0060(8)
C24 0.0128(7) 0.0270(11) 0.0354(11) -0.0021(9) -0.0020(7) 0.0009(10)
C26 0.0270(11) 0.0264(11) 0.0210(9) -0.0084(9) 0.0053(8) 0.0039(8)
C15 0.0206(9) 0.0243(10) 0.0174(8) -0.0007(7) 0.0056(7) 0.0003(7)
C1 0.0322(12) 0.0179(9) 0.0203(9) 0.0040(8) -0.0043(8) -0.0010(7)
C3 0.0174(8) 0.0140(8) 0.0249(9) 0.0007(6) -0.0044(7) -0.0030(7)
C6 0.0182(9) 0.0191(9) 0.0209(9) -0.0034(7) -0.0046(7) 0.0058(7)
C16 0.0293(11) 0.0151(8) 0.0156(8) -0.0021(7) -0.0002(7) -0.0001(6)
C27 0.0178(9) 0.0232(10) 0.0228(9) 0.0006(7) 0.0018(7) 0.0042(7)
C17 0.0384(13) 0.0163(9) 0.0242(10) -0.0013(9) 0.0101(10) -0.0026(7)
C14 0.0154(8) 0.0161(8) 0.0158(7) -0.0008(6) 0.0013(6) 0.0010(6)
C9 0.0244(10) 0.0219(9) 0.0269(10) -0.0036(8) -0.0082(8) 0.0057(8)
C13 0.0267(11) 0.0223(11) 0.0348(12) 0.0116(9) -0.0098(10) -0.0076(9)
C20 0.0171(9) 0.0197(9) 0.0381(12) 0.0059(8) -0.0005(9) 0.0051(8)
C2 0.0373(13) 0.0228(10) 0.0189(9) 0.0099(9) -0.0061(9) -0.0031(7)
C25 0.0227(10) 0.0166(8) 0.0239(10) -0.0021(7) 0.0022(8) -0.0022(7)
C7 0.0385(15) 0.0279(12) 0.0315(12) -0.0202(11) -0.0081(11) 0.0083(10)

loop_
_atom_type_symbol
_atom_type_scat_dispersion_real
_atom_type_scat_dispersion_imag
_atom_type_scat_Cromer_Mann_a1
_atom_type_scat_Cromer_Mann_a2
_atom_type_scat_Cromer_Mann_a3
_atom_type_scat_Cromer_Mann_a4
_atom_type_scat_Cromer_Mann_b1
_atom_type_scat_Cromer_Mann_b2
_atom_type_scat_Cromer_Mann_b3
_atom_type_scat_Cromer_Mann_b4
_atom_type_scat_Cromer_Mann_c
_atom_type_scat_source
_atom_type_scat_dispersion_source
Au -1.91220 8.83481 16.88190 18.59130 25.55820 5.86000 0.46110 8.62160 1.48260 36.39560 12.06580 'International Tables Volume C Table 6.1.1.4 (pp. 500-502)' 'Brennan, Cowan, Rev. Sci. Instrum., 1992, 63, 850'
C 0.00313 0.00162 2.31000 1.02000 1.58860 0.86500 20.84390 10.20750 0.56870 51.65120 0.21560 'International Tables Volume C Table 6.1.1.4 (pp. 500-502)' 'Brennan, Cowan, Rev. Sci. Instrum., 1992, 63, 850'
F 0.01756 0.01033 3.53920 2.64120 1.51700 1.02430 10.28250 4.29440 0.26150 26.14760 0.27760 'International Tables Volume C Table 6.1.1.4 (pp. 500-502)' 'Brennan, Cowan, Rev. Sci. Instrum., 1992, 63, 850'
H 0.00000 0.00000 0.49300 0.32291 0.14019 0.04081 10.51090 26.12570 3.14236 57.79970 0.00304 'International Tables Volume C Table 6.1.1.4 (pp. 500-502)' 'Brennan, Cowan, Rev. Sci. Instrum., 1992, 63, 850'
O 0.01085 0.00610 3.04850 2.28680 1.54630 0.86700 13.27710 5.70110 0.32390 32.90890 0.25080 'International Tables Volume C Table 6.1.1.4 (pp. 500-502)' 'Brennan, Cowan, Rev. Sci. Instrum., 1992, 63, 850'
P 0.10265 0.09519 6.43450 4.17910 1.78000 1.49080 1.90670 27.15700 0.52600 68.16450 1.11490 'International Tables Volume C Table 6.1.1.4 (pp. 500-502)' 'Brennan, Cowan, Rev. Sci. Instrum., 1992, 63, 850'
S 0.12485 0.12449 6.90530 5.20340 1.43790 1.58630 1.46790 22.21510 0.25360 56.17200 0.86690 'International Tables Volume C Table 6.1.1.4 (pp. 500-502)' 'Brennan, Cowan, Rev. Sci. Instrum., 1992, 63, 850'
Sb -0.55470 1.55289 19.64180 19.04550 5.03710 2.68270 5.30340 0.46070 27.90740 75.28250 4.59090 'International Tables Volume C Table 6.1.1.4 (pp. 500-502)' 'Brennan, Cowan, Rev. Sci. Instrum., 1992, 63, 850'

loop_
_exptl_crystal_face_index_h
_exptl_crystal_face_index_k
_exptl_crystal_face_index_l
_exptl_crystal_face_perp_dist
0 -1 0 0.0800
0 1 0 0.1035
0 2 1 0.1059
0 -2 -1 0.0800
0 1 1 0.1062
1 -2 2 0.0837
-1 2 -2 0.0591
1 -2 1 0.0866
1 -1 2 0.0813
-1 2 1 0.0731
-1 1 -2 0.0720
-1 2 2 0.0732
-2 2 -1 0.0700
2 -1 2 0.0829
-1 1 1 0.0643
-1 1 2 0.0587
1 -1 -2 0.0623
1 0 0 0.0919
-2 0 -1 0.1110
-1 0 2 0.0436
1 0 -1 0.0763
0 0 -1 0.0539
0 0 1 0.0643
-1 -2 2 0.0684
1 2 0 0.1125
0 -1 2 0.0591
-1 1 -1 0.0720
1 1 -2 0.0770
1 2 -2 0.0757
0 1 -2 0.0487
0 -1 -2 0.0706

loop_
_geom_angle_atom_site_label_1
_geom_angle_atom_site_label_2
_geom_angle_atom_site_label_3
_geom_angle
_geom_angle_site_symmetry_1
_geom_angle_site_symmetry_3
_geom_angle_publ_flag
P2 Au1 P1 173.919(17) . . ?
C1 Sb1 C5 91.79(8) . . ?
C3 Sb1 C5 87.11(7) . . ?
C3 Sb1 C1 92.31(9) . . ?
C16 Sb2 C18 96.67(8) . . ?
C14 Sb2 C18 87.64(7) . . ?
C14 Sb2 C16 89.84(7) . . ?
C5 P1 Au1 116.84(7) . . ?
C10 P1 Au1 108.64(7) . . ?
C10 P1 C5 103.35(9) . . ?
C6 P1 Au1 108.83(7) . . ?
C6 P1 C5 105.00(10) . . ?
C6 P1 C10 114.31(10) . . ?
C18 P2 Au1 111.74(7) . . ?
C23 P2 Au1 108.90(7) . . ?
C23 P2 C18 105.76(9) . . ?
C19 P2 Au1 112.00(7) . . ?
C19 P2 C18 104.44(9) . . ?
C19 P2 C23 113.80(9) . . ?
O2 S1 O1 113.02(11) . . ?
O3 S1 O1 115.34(12) . . ?
O3 S1 O2 116.05(12) . . ?
C27 S1 O1 102.41(11) . . ?
C27 S1 O2 103.91(11) . . ?
C27 S1 O3 103.83(11) . . ?
P1 C5 Sb1 120.39(10) . . ?
H5a C5 Sb1 102(2) . . ?
H5a C5 P1 104(2) . . ?
H5b C5 Sb1 110(2) . . ?
H5b C5 P1 112(2) . . ?
H5b C5 H5a 107(3) . . ?
P2 C18 Sb2 115.84(10) . . ?
H18a C18 Sb2 102.0(19) . . ?
H18a C18 P2 105.5(18) . . ?
H18b C18 Sb2 112(2) . . ?
H18b C18 P2 108.6(19) . . ?
H18b C18 H18a 113(3) . . ?
C24 C23 P2 113.64(15) . . ?
C26 C23 P2 110.02(15) . . ?
C26 C23 C24 109.99(19) . . ?
C25 C23 P2 106.20(14) . . ?
C25 C23 C24 109.48(19) . . ?
C25 C23 C26 107.26(18) . . ?
H8b C8 H8a 123(3) . . ?
H8c C8 H8a 104(3) . . ?
H8c C8 H8b 106(3) . . ?
C6 C8 H8a 110(2) . . ?
C6 C8 H8b 105(2) . . ?
C6 C8 H8c 109(2) . . ?
F9 C4 F8 108.0(2) . . ?
F10 C4 F8 108.1(2) . . ?
F10 C4 F9 108.5(2) . . ?
C3 C4 F8 109.8(2) . . ?
C3 C4 F9 111.6(2) . . ?
C3 C4 F10 110.78(19) . . ?
C11 C10 P1 111.07(16) . . ?
C12 C10 P1 106.17(14) . . ?
C12 C10 C11 107.03(19) . . ?
C13 C10 P1 113.02(16) . . ?
C13 C10 C11 109.99(18) . . ?
C13 C10 C12 109.3(2) . . ?
H22b C22 H22a 107(3) . . ?
H22c C22 H22a 114(3) . . ?
H22c C22 H22b 103(3) . . ?
C19 C22 H22a 111(2) . . ?
C19 C22 H22b 111(2) . . ?
C19 C22 H22c 110(3) . . ?
H21b C21 H21a 107(3) . . ?
H21c C21 H21a 108(3) . . ?
H21c C21 H21b 106(3) . . ?
C19 C21 H21a 110(2) . . ?
C19 C21 H21b 117(2) . . ?
C19 C21 H21c 108(2) . . ?
C22 C19 P2 109.58(15) . . ?
C21 C19 P2 105.98(14) . . ?
C21 C19 C22 107.8(2) . . ?
C20 C19 P2 113.81(16) . . ?
C20 C19 C22 110.28(19) . . ?
C20 C19 C21 109.13(19) . . ?
H11a C11 C10 111(2) . . ?
H11b C11 C10 114(2) . . ?
H11b C11 H11a 111(3) . . ?
H11c C11 C10 118(2) . . ?
H11c C11 H11a 95(3) . . ?
H11c C11 H11b 106(3) . . ?
H12a C12 C10 111(2) . . ?
H12b C12 C10 108(2) . . ?
H12b C12 H12a 120(3) . . ?
H12c C12 C10 108(2) . . ?
H12c C12 H12a 108(3) . . ?
H12c C12 H12b 101(3) . . ?
H24a C24 C23 109(2) . . ?
H24b C24 C23 112(2) . . ?
H24b C24 H24a 105(3) . . ?
H24c C24 C23 114(2) . . ?
H24c C24 H24a 103(3) . . ?
H24c C24 H24b 111(3) . . ?
H26a C26 C23 108(2) . . ?
H26b C26 C23 108.5(19) . . ?
H26b C26 H26a 109(3) . . ?
H26c C26 C23 111(2) . . ?
H26c C26 H26a 111(3) . . ?
H26c C26 H26b 110(3) . . ?
F14 C15 F15 107.63(18) . . ?
F13 C15 F15 108.1(2) . . ?
F13 C15 F14 107.9(2) . . ?
C14 C15 F15 111.24(19) . . ?
C14 C15 F14 111.42(19) . . ?
C14 C15 F13 110.40(17) . . ?
F2 C1 Sb1 116.82(16) . . ?
F1 C1 Sb1 103.13(15) . . ?
F1 C1 F2 105.6(2) . . ?
C2 C1 Sb1 118.18(16) . . ?
C2 C1 F2 106.88(19) . . ?
C2 C1 F1 104.7(2) . . ?
F6 C3 Sb1 109.34(15) . . ?
F7 C3 Sb1 111.60(13) . . ?
F7 C3 F6 106.41(17) . . ?
C4 C3 Sb1 115.59(15) . . ?
C4 C3 F6 106.53(17) . . ?
C4 C3 F7 106.86(19) . . ?
C8 C6 P1 106.52(15) . . ?
C9 C6 P1 114.10(16) . . ?
C9 C6 C8 108.07(19) . . ?
C7 C6 P1 110.22(16) . . ?
C7 C6 C8 108.8(2) . . ?
C7 C6 C9 109.0(2) . . ?
F17 C16 Sb2 114.37(14) . . ?
F16 C16 Sb2 109.40(14) . . ?
F16 C16 F17 106.91(18) . . ?
C17 C16 Sb2 113.96(16) . . ?
C17 C16 F17 106.7(2) . . ?
C17 C16 F16 104.88(18) . . ?
F21 C27 S1 111.48(16) . . ?
F23 C27 S1 110.67(16) . . ?
F23 C27 F21 108.1(2) . . ?
F22 C27 S1 111.40(16) . . ?
F22 C27 F21 107.1(2) . . ?
F22 C27 F23 107.9(2) . . ?
F20 C17 F19 107.6(2) . . ?
F18 C17 F19 107.9(2) . . ?
F18 C17 F20 108.4(2) . . ?
C16 C17 F19 110.45(19) . . ?
C16 C17 F20 110.2(2) . . ?
C16 C17 F18 112.1(2) . . ?
F12 C14 Sb2 111.69(13) . . ?
F11 C14 Sb2 109.23(12) . . ?
F11 C14 F12 106.48(16) . . ?
C15 C14 Sb2 115.25(14) . . ?
C15 C14 F12 107.12(16) . . ?
C15 C14 F11 106.61(17) . . ?
H9a C9 C6 112(2) . . ?
H9b C9 C6 112(2) . . ?
H9b C9 H9a 115(3) . . ?
H9c C9 C6 108(2) . . ?
H9c C9 H9a 104(3) . . ?
H9c C9 H9b 106(3) . . ?
H13a C13 C10 110(2) . . ?
H13b C13 C10 109(2) . . ?
H13b C13 H13a 109(3) . . ?
H13c C13 C10 109(2) . . ?
H13c C13 H13a 106(3) . . ?
H13c C13 H13b 113(3) . . ?
H20a C20 C19 117(3) . . ?
H20b C20 C19 110(2) . . ?
H20b C20 H20a 103(3) . . ?
H20c C20 C19 104(2) . . ?
H20c C20 H20a 113(3) . . ?
H20c C20 H20b 110(3) . . ?
F5 C2 F4 108.3(2) . . ?
F3 C2 F4 107.5(2) . . ?
F3 C2 F5 107.7(2) . . ?
C1 C2 F4 111.3(2) . . ?
C1 C2 F5 109.50(19) . . ?
C1 C2 F3 112.4(2) . . ?
H25a C25 C23 105(2) . . ?
H25b C25 C23 112(2) . . ?
H25b C25 H25a 107(3) . . ?
H25c C25 C23 107(2) . . ?
H25c C25 H25a 111(3) . . ?
H25c C25 H25b 115(3) . . ?
H7a C7 C6 109(2) . . ?
H7b C7 C6 110(2) . . ?
H7b C7 H7a 116(3) . . ?
H7c C7 C6 108(2) . . ?
H7c C7 H7a 110(3) . . ?
H7c C7 H7b 103(3) . . ?

loop_
_geom_bond_atom_site_label_1
_geom_bond_atom_site_label_2
_geom_bond_distance
_geom_bond_site_symmetry_2
_geom_bond_publ_flag
Au1 P1 2.3281(5) . ?
Au1 P2 2.3283(5) . ?
Sb1 C5 2.1639(19) . ?
Sb1 C1 2.275(2) . ?
Sb1 C3 2.254(2) . ?
Sb2 C18 2.172(2) . ?
Sb2 C16 2.268(2) . ?
Sb2 C14 2.254(2) . ?
P1 C5 1.8261(19) . ?
P1 C10 1.880(2) . ?
P1 C6 1.868(2) . ?
P2 C18 1.831(2) . ?
P2 C23 1.872(2) . ?
P2 C19 1.866(2) . ?
S1 O1 1.4567(18) . ?
S1 O2 1.4408(17) . ?
S1 O3 1.4313(18) . ?
S1 C27 1.833(2) . ?
F6 C3 1.361(3) . ?
F12 C14 1.361(2) . ?
F11 C14 1.355(2) . ?
F7 C3 1.359(3) . ?
F17 C16 1.367(3) . ?
F15 C15 1.335(3) . ?
F2 C1 1.364(3) . ?
F14 C15 1.325(3) . ?
F19 C17 1.326(3) . ?
F20 C17 1.328(4) . ?
F8 C4 1.338(3) . ?
F4 C2 1.327(4) . ?
F16 C16 1.365(3) . ?
F21 C27 1.334(3) . ?
F9 C4 1.336(3) . ?
F1 C1 1.377(3) . ?
F10 C4 1.328(3) . ?
F13 C15 1.330(3) . ?
F23 C27 1.327(3) . ?
F5 C2 1.331(3) . ?
F22 C27 1.326(3) . ?
C5 H5a 0.85(3) . ?
C5 H5b 0.89(3) . ?
C18 H18a 0.93(3) . ?
C18 H18b 0.89(3) . ?
C23 C24 1.529(3) . ?
C23 C26 1.540(3) . ?
C23 C25 1.533(3) . ?
F18 C17 1.327(3) . ?
F3 C2 1.334(3) . ?
C8 H8a 0.95(4) . ?
C8 H8b 0.95(4) . ?
C8 H8c 1.02(4) . ?
C8 C6 1.535(4) . ?
C4 C3 1.533(3) . ?
C10 C11 1.541(3) . ?
C10 C12 1.542(3) . ?
C10 C13 1.528(3) . ?
C22 H22a 0.93(4) . ?
C22 H22b 1.03(4) . ?
C22 H22c 0.86(4) . ?
C22 C19 1.534(3) . ?
C21 H21a 0.94(4) . ?
C21 H21b 0.86(4) . ?
C21 H21c 0.96(4) . ?
C21 C19 1.539(3) . ?
C19 C20 1.531(3) . ?
C11 H11a 1.02(4) . ?
C11 H11b 0.97(4) . ?
C11 H11c 0.96(4) . ?
C12 H12a 0.92(3) . ?
C12 H12b 0.87(4) . ?
C12 H12c 0.89(4) . ?
C24 H24a 0.98(4) . ?
C24 H24b 0.92(4) . ?
C24 H24c 0.96(4) . ?
C26 H26a 0.92(4) . ?
C26 H26b 1.03(4) . ?
C26 H26c 0.93(4) . ?
C15 C14 1.528(3) . ?
C1 C2 1.535(3) . ?
C6 C9 1.538(3) . ?
C6 C7 1.535(3) . ?
C16 C17 1.533(3) . ?
C9 H9a 0.97(4) . ?
C9 H9b 1.01(4) . ?
C9 H9c 1.01(4) . ?
C13 H13a 0.92(4) . ?
C13 H13b 0.99(4) . ?
C13 H13c 0.99(4) . ?
C20 H20a 0.86(4) . ?
C20 H20b 0.87(4) . ?
C20 H20c 0.95(4) . ?
C25 H25a 0.92(4) . ?
C25 H25b 0.91(3) . ?
C25 H25c 0.89(4) . ?
C7 H7a 0.93(4) . ?
C7 H7b 0.97(4) . ?
C7 H7c 0.93(4) . ?

loop_
_geom_torsion_atom_site_label_1
_geom_torsion_atom_site_label_2
_geom_torsion_atom_site_label_3
_geom_torsion_atom_site_label_4
_geom_torsion
_geom_torsion_site_symmetry_1
_geom_torsion_site_symmetry_2
_geom_torsion_site_symmetry_3
_geom_torsion_site_symmetry_4
_geom_torsion_publ_flag
Sb1 C1 C2 F4 -80.27(19) . . . . ?
Sb1 C1 C2 F5 39.5(2) . . . . ?
Sb1 C1 C2 F3 159.13(19) . . . . ?
Sb1 C3 C4 F8 51.02(16) . . . . ?
Sb1 C3 C4 F9 170.73(18) . . . . ?
Sb1 C3 C4 F10 -68.32(17) . . . . ?
Sb2 C16 C17 F19 64.95(18) . . . . ?
Sb2 C16 C17 F20 -53.84(18) . . . . ?
Sb2 C16 C17 F18 -174.65(19) . . . . ?
Sb2 C14 C15 F15 -174.93(16) . . . . ?
Sb2 C14 C15 F14 64.97(15) . . . . ?
Sb2 C14 C15 F13 -54.87(17) . . . . ?
F6 C3 C4 F8 -70.66(19) . . . . ?
F6 C3 C4 F9 49.1(2) . . . . ?
F6 C3 C4 F10 170.00(18) . . . . ?
F12 C14 C15 F15 60.12(18) . . . . ?
F12 C14 C15 F14 -59.98(18) . . . . ?
F12 C14 C15 F13 -179.83(18) . . . . ?
F11 C14 C15 F15 -53.56(18) . . . . ?
F11 C14 C15 F14 -173.65(16) . . . . ?
F11 C14 C15 F13 66.50(19) . . . . ?
F7 C3 C4 F8 175.89(18) . . . . ?
F7 C3 C4 F9 -64.4(2) . . . . ?
F7 C3 C4 F10 56.55(19) . . . . ?
F17 C16 C17 F19 -62.2(2) . . . . ?
F17 C16 C17 F20 178.97(19) . . . . ?
F17 C16 C17 F18 58.2(2) . . . . ?
F2 C1 C2 F4 54.0(2) . . . . ?
F2 C1 C2 F5 173.7(2) . . . . ?
F2 C1 C2 F3 -66.6(2) . . . . ?
F19 C17 C16 F16 -175.4(2) . . . . ?
F20 C17 C16 F16 65.8(2) . . . . ?
F4 C2 C1 F1 165.7(2) . . . . ?
F16 C16 C17 F18 -55.0(2) . . . . ?
F1 C1 C2 F5 -74.5(2) . . . . ?
F1 C1 C2 F3 45.1(2) . . . . ?

loop_
_exptl_oxdiff_crystal_face_indexfrac_h
_exptl_oxdiff_crystal_face_indexfrac_k
_exptl_oxdiff_crystal_face_indexfrac_l
_exptl_oxdiff_crystal_face_x
_exptl_oxdiff_crystal_face_y
_exptl_oxdiff_crystal_face_z
-0.0003 -1.0001 0.0001 0.0084 0.0366 -0.0077
0.0003 1.0001 -0.0001 -0.0084 -0.0366 0.0077
0.0001 2.0000 0.9997 -0.0065 -0.0684 0.0492
-0.0001 -2.0000 -0.9997 0.0065 0.0684 -0.0492
-0.0001 1.0000 0.9998 0.0019 -0.0318 0.0415
0.9985 -2.0006 2.0005 -0.0191 0.0988 0.0669
-0.9985 2.0006 -2.0005 0.0191 -0.0988 -0.0669
0.9989 -2.0005 1.0006 -0.0294 0.0940 0.0331
0.9988 -1.0005 2.0004 -0.0275 0.0622 0.0746
-0.9997 2.0002 0.9993 0.0499 -0.0844 0.0344
-0.9988 1.0005 -2.0004 0.0275 -0.0622 -0.0746
-1.0001 2.0001 1.9992 0.0602 -0.0796 0.0681
-1.9988 2.0006 -1.0010 0.0858 -0.1100 -0.0480
1.9987 -1.0007 2.0008 -0.0839 0.0782 0.0895
-1.0000 1.0001 0.9994 0.0583 -0.0478 0.0266
-1.0004 1.0000 1.9993 0.0685 -0.0430 0.0604
1.0004 -1.0000 -1.9993 -0.0685 0.0430 -0.0604
0.9999 -0.0002 0.0004 -0.0564 0.0160 0.0149
-1.9993 0.0005 -1.0008 0.1025 -0.0368 -0.0635
-1.0007 -0.0001 1.9994 0.0769 -0.0064 0.0526
1.0003 -0.0001 -0.9995 -0.0666 0.0112 -0.0189
0.0004 0.0001 -0.9999 -0.0103 -0.0048 -0.0337
-0.0004 -0.0001 0.9999 0.0103 0.0048 0.0337
-1.0012 -2.0002 1.9996 0.0936 0.0668 0.0372
1.0004 2.0000 0.0002 -0.0731 -0.0572 0.0303
-0.0011 -1.0003 1.9999 0.0289 0.0462 0.0598
-0.9992 1.0004 -1.0005 0.0378 -0.0574 -0.0409
1.0009 1.0002 -1.9995 -0.0853 -0.0302 -0.0449
1.0012 2.0002 -1.9996 -0.0936 -0.0668 -0.0372
0.0011 1.0003 -1.9999 -0.0289 -0.0462 -0.0598
0.0005 -0.9998 -1.9997 -0.0122 0.0270 -0.0752
